data_1505336
loop_
_publ_author_name
'Wada, Azusa'
'Noguchi, Keiichi'
'Hirano, Masao'
'Tanaka, Ken'

_publ_section_title
;
 Enantioselective synthesis of C2 -symmetric spirobipyridine ligands
 through cationic Rh(I)/modified-BINAP- catalyzed double [2 + 2 + 2]
 cycloaddition.
;
_journal_issue 7
_journal_name_full 'Organic letters'
_journal_page_first 1295
_journal_page_last 1298
_journal_paper_doi 10.1021/ol070129e
_journal_volume 9
_journal_year 2007
_chemical_absolute_configuration ad
_chemical_formula_moiety 'C31 H24 Cl2 N2 O2'
_chemical_formula_sum 'C31 H24 Cl2 N2 O2'
_chemical_formula_weight 527.42
_chemical_name_systematic
;
 ?
;
_space_group_IT_number 5
_symmetry_cell_setting monoclinic
_symmetry_Int_Tables_number 5
_symmetry_space_group_name_Hall 'C 2y'
_symmetry_space_group_name_H-M 'C 1 2 1'
_atom_sites_solution_hydrogens difmap
_atom_sites_solution_primary direct
_atom_sites_solution_secondary difmap
_audit_creation_date 2006-12-19
_audit_creation_method SHELXL-97
_cell_angle_alpha 90.00
_cell_angle_beta 121.939(6)
_cell_angle_gamma 90.00
_cell_formula_units_Z 2
_cell_length_a 21.612(2)
_cell_length_b 5.5038(6)
_cell_length_c 11.8718(12)
_cell_measurement_reflns_used 10246
_cell_measurement_temperature 193
_cell_measurement_theta_max 68.2
_cell_measurement_theta_min 4.4
_cell_volume 1198.3(2)
_computing_cell_refinement PROCESS-AUTO
_computing_data_collection PROCESS-AUTO
_computing_data_reduction CrystalStructure
_computing_publication_material 'SHELXL-97 (Sheldrick, 1997)'
_computing_structure_refinement 'SHELXL-97 (Sheldrick, 1997)'
_computing_structure_solution SIR2004
_diffrn_ambient_temperature 193
_diffrn_detector_area_resol_mean 10.00
_diffrn_measured_fraction_theta_full 1.000
_diffrn_measured_fraction_theta_max 1.000
_diffrn_measurement_device_type 'Rigaku RAXIS-RAPID'
_diffrn_measurement_method \w
_diffrn_radiation_monochromator graphite
_diffrn_radiation_source 'rotating anode'
_diffrn_radiation_type CuK\a
_diffrn_radiation_wavelength 1.54187
_diffrn_reflns_av_R_equivalents 0.0393
_diffrn_reflns_av_sigmaI/netI 0.0292
_diffrn_reflns_limit_h_max 26
_diffrn_reflns_limit_h_min -26
_diffrn_reflns_limit_k_max 6
_diffrn_reflns_limit_k_min -6
_diffrn_reflns_limit_l_max 14
_diffrn_reflns_limit_l_min -14
_diffrn_reflns_number 10456
_diffrn_reflns_theta_full 68.24
_diffrn_reflns_theta_max 68.24
_diffrn_reflns_theta_min 4.39
_exptl_absorpt_coefficient_mu 2.711
_exptl_absorpt_correction_T_max 0.873
_exptl_absorpt_correction_T_min 0.596
_exptl_absorpt_correction_type numerical
_exptl_absorpt_process_details
;
    Higashi, T. (1999). Program for Absorption Correction.
    Rigaku Corporation, Tokyo, Japan.
;
_exptl_crystal_colour colorless
_exptl_crystal_density_diffrn 1.462
_exptl_crystal_density_method 'not measured'
_exptl_crystal_description block
_exptl_crystal_F_000 548
_exptl_crystal_size_max 0.40
_exptl_crystal_size_mid 0.10
_exptl_crystal_size_min 0.05
_refine_diff_density_max 0.156
_refine_diff_density_min -0.226
_refine_diff_density_rms 0.045
_refine_ls_abs_structure_details 'Flack H D (1983), Acta Cryst. A39, 876-881 865 Friedel Pairs'
_refine_ls_abs_structure_Flack 0.001(15)
_refine_ls_extinction_method none
_refine_ls_goodness_of_fit_ref 1.043
_refine_ls_hydrogen_treatment constr
_refine_ls_matrix_type full
_refine_ls_number_parameters 178
_refine_ls_number_reflns 2096
_refine_ls_number_restraints 1
_refine_ls_restrained_S_all 1.043
_refine_ls_R_factor_all 0.0321
_refine_ls_R_factor_gt 0.0306
_refine_ls_shift/su_max 0.004
_refine_ls_shift/su_mean 0.001
_refine_ls_structure_factor_coef Fsqd
_refine_ls_weighting_details 'calc w=1/[\s^2^(Fo^2^)+(0.0480P)^2^+0.3839P] where P=(Fo^2^+2Fc^2^)/3'
_refine_ls_weighting_scheme calc
_refine_ls_wR_factor_gt 0.0787
_refine_ls_wR_factor_ref 0.0803
_reflns_number_gt 1993
_reflns_number_total 2096
_reflns_threshold_expression >2sigma(I)
_cod_data_source_file ol070129esi20070119_113756.cif
_cod_data_source_block global
_cod_original_cell_volume 1198.4(2)
_cod_database_code 1505336

loop_
_symmetry_equiv_pos_site_id
_symmetry_equiv_pos_as_xyz
1 +X,+Y,+Z
2 -X,+Y,-Z
3 1/2+X,1/2+Y,+Z
4 1/2-X,1/2+Y,-Z

loop_
_atom_site_label
_atom_site_type_symbol
_atom_site_fract_x
_atom_site_fract_y
_atom_site_fract_z
_atom_site_U_iso_or_equiv
_atom_site_adp_type
_atom_site_occupancy
_atom_site_symmetry_multiplicity
_atom_site_calc_flag
_atom_site_refinement_flags
_atom_site_disorder_assembly
_atom_site_disorder_group
Cl1 Cl 0.24514(3) 1.56727(15) 0.20917(5) 0.0608(2) Uani 1 1 d . A .
O1 O 0.6740(4) 1.069(4) 0.5223(16) 0.062(3) Uani 0.65(5) 1 d P A 1
O2 O 0.6600(16) 0.984(6) 0.5470(11) 0.055(6) Uani 0.35(5) 1 d P A 2
N1 N 0.46542(7) 0.8573(3) 0.11640(13) 0.0268(3) Uani 1 1 d . A .
C1 C 0.5000 0.5550(5) 0.0000 0.0281(5) Uani 1 2 d S . .
C2 C 0.57132(11) 0.4031(4) 0.05919(18) 0.0396(5) Uani 1 1 d . . .
H2A H 0.5617 0.2325 0.0719 0.048 Uiso 1 1 calc R . .
H2B H 0.5891 0.4045 -0.0024 0.048 Uiso 1 1 calc R . .
C3 C 0.62832(10) 0.5126(4) 0.19129(19) 0.0433(5) Uani 1 1 d . . .
H3A H 0.6505 0.3863 0.2612 0.052 Uiso 1 1 calc R . .
H3B H 0.6673 0.5926 0.1848 0.052 Uiso 1 1 calc R . .
C4 C 0.58749(9) 0.6937(4) 0.22086(16) 0.0300(4) Uani 1 1 d . . .
C5 C 0.51516(9) 0.7152(3) 0.11660(15) 0.0250(3) Uani 1 1 d . . .
C6 C 0.60871(9) 0.8400(4) 0.33039(17) 0.0345(4) Uani 1 1 d . A .
C7 C 0.68032(11) 0.8591(6) 0.4592(2) 0.0571(7) Uani 1 1 d . . .
H7A H 0.6894 0.7127 0.5142 0.069 Uiso 1 1 calc R A 1
H7B H 0.7207 0.8780 0.4435 0.069 Uiso 1 1 calc R A 1
C8 C 0.59803(11) 1.1340(5) 0.46152(19) 0.0509(6) Uani 1 1 d . . .
H8A H 0.5913 1.3114 0.4463 0.061 Uiso 1 1 calc R A 1
H8B H 0.5795 1.0844 0.5186 0.061 Uiso 1 1 calc R A 1
C9 C 0.55888(10) 0.9977(4) 0.33107(16) 0.0324(4) Uani 1 1 d . A .
C10 C 0.48679(9) 1.0000(3) 0.22388(16) 0.0279(4) Uani 1 1 d . . .
C11 C 0.42820(10) 1.1481(4) 0.22078(16) 0.0308(4) Uani 1 1 d . A .
C12 C 0.44176(11) 1.3682(4) 0.28840(19) 0.0369(4) Uani 1 1 d . . .
H12 H 0.4901 1.4300 0.3379 0.044 Uiso 1 1 calc R A .
C13 C 0.38545(12) 1.4978(4) 0.28420(19) 0.0420(5) Uani 1 1 d . A .
H13 H 0.3950 1.6479 0.3300 0.050 Uiso 1 1 calc R . .
C14 C 0.31557(12) 1.4063(4) 0.21283(19) 0.0422(5) Uani 1 1 d . . .
C15 C 0.30033(11) 1.1915(5) 0.14373(19) 0.0417(5) Uani 1 1 d . A .
H15 H 0.2518 1.1317 0.0940 0.050 Uiso 1 1 calc R . .
C16 C 0.35639(9) 1.0637(4) 0.14739(16) 0.0351(4) Uani 1 1 d . . .
H16 H 0.3460 0.9160 0.0992 0.042 Uiso 1 1 calc R A .

loop_
_atom_site_aniso_label
_atom_site_aniso_U_11
_atom_site_aniso_U_22
_atom_site_aniso_U_33
_atom_site_aniso_U_23
_atom_site_aniso_U_13
_atom_site_aniso_U_12
Cl1 0.0710(4) 0.0684(4) 0.0558(3) 0.0122(3) 0.0421(3) 0.0391(3)
O1 0.0407(18) 0.085(5) 0.045(3) -0.031(4) 0.0112(15) -0.003(2)
O2 0.054(6) 0.069(9) 0.031(3) -0.020(4) 0.015(3) 0.009(6)
N1 0.0352(7) 0.0239(8) 0.0243(6) 0.0028(6) 0.0179(6) 0.0024(6)
C1 0.0391(12) 0.0234(13) 0.0251(10) 0.000 0.0191(10) 0.000
C2 0.0556(12) 0.0299(11) 0.0300(9) 0.0018(8) 0.0202(9) 0.0142(9)
C3 0.0351(9) 0.0523(14) 0.0453(10) -0.0152(10) 0.0232(8) 0.0017(9)
C4 0.0290(8) 0.0360(10) 0.0293(8) -0.0036(8) 0.0184(7) -0.0022(7)
C5 0.0346(8) 0.0229(9) 0.0230(7) 0.0018(6) 0.0190(7) -0.0020(7)
C6 0.0308(8) 0.0430(12) 0.0309(8) -0.0073(9) 0.0171(7) -0.0020(8)
C7 0.0398(11) 0.0784(19) 0.0399(11) -0.0250(13) 0.0121(9) 0.0022(12)
C8 0.0478(11) 0.0647(17) 0.0353(9) -0.0176(10) 0.0187(9) 0.0032(11)
C9 0.0388(9) 0.0363(11) 0.0281(8) -0.0054(7) 0.0217(7) -0.0003(8)
C10 0.0389(9) 0.0256(9) 0.0271(8) 0.0038(7) 0.0228(7) 0.0029(7)
C11 0.0446(10) 0.0290(10) 0.0277(8) 0.0055(7) 0.0251(7) 0.0058(8)
C12 0.0521(11) 0.0292(10) 0.0383(9) 0.0051(8) 0.0301(8) 0.0053(8)
C13 0.0678(13) 0.0306(11) 0.0401(10) 0.0056(8) 0.0371(10) 0.0134(9)
C14 0.0557(12) 0.0447(13) 0.0385(10) 0.0161(9) 0.0334(9) 0.0254(10)
C15 0.0447(10) 0.0464(13) 0.0398(9) 0.0076(9) 0.0262(8) 0.0134(9)
C16 0.0438(10) 0.0315(10) 0.0342(8) 0.0032(8) 0.0234(8) 0.0090(8)

loop_
_atom_type_symbol
_atom_type_description
_atom_type_scat_dispersion_real
_atom_type_scat_dispersion_imag
_atom_type_scat_source
C C 0.0181 0.0091 'International Tables Vol C Tables 4.2.6.8 and 6.1.1.4'
H H 0.0000 0.0000 'International Tables Vol C Tables 4.2.6.8 and 6.1.1.4'
N N 0.0311 0.0180 'International Tables Vol C Tables 4.2.6.8 and 6.1.1.4'
O O 0.0492 0.0322 'International Tables Vol C Tables 4.2.6.8 and 6.1.1.4'
Cl Cl 0.3639 0.7018 'International Tables Vol C Tables 4.2.6.8 and 6.1.1.4'

loop_
_geom_angle_atom_site_label_1
_geom_angle_atom_site_label_2
_geom_angle_atom_site_label_3
_geom_angle
_geom_angle_site_symmetry_1
_geom_angle_site_symmetry_3
C7 O1 C8 109.8(4) . .
C8 O2 C7 106.2(10) . .
C5 N1 C10 117.86(14) . .
C5 C1 C5 109.3(2) . 2_655
C5 C1 C2 113.99(9) . 2_655
C5 C1 C2 102.42(9) 2_655 2_655
C5 C1 C2 102.42(9) . .
C5 C1 C2 113.99(9) 2_655 .
C2 C1 C2 115.0(2) 2_655 .
C3 C2 C1 108.80(15) . .
C3 C2 H2A 109.9 . .
C1 C2 H2A 109.9 . .
C3 C2 H2B 109.9 . .
C1 C2 H2B 109.9 . .
H2A C2 H2B 108.3 . .
C4 C3 C2 104.55(15) . .
C4 C3 H3A 110.8 . .
C2 C3 H3A 110.8 . .
C4 C3 H3B 110.8 . .
C2 C3 H3B 110.8 . .
H3A C3 H3B 108.9 . .
C6 C4 C5 116.31(16) . .
C6 C4 C3 131.79(16) . .
C5 C4 C3 111.90(15) . .
N1 C5 C4 125.31(15) . .
N1 C5 C1 123.65(13) . .
C4 C5 C1 111.04(13) . .
C4 C6 C9 119.80(16) . .
C4 C6 C7 130.52(18) . .
C9 C6 C7 109.67(17) . .
O1 C7 C6 105.0(3) . .
O2 C7 C6 102.6(8) . .
O1 C7 H7A 110.7 . .
O2 C7 H7A 86.7 . .
C6 C7 H7A 110.7 . .
O1 C7 H7B 110.7 . .
O2 C7 H7B 134.1 . .
C6 C7 H7B 110.7 . .
H7A C7 H7B 108.8 . .
O2 C8 C9 104.2(5) . .
O1 C8 C9 105.1(3) . .
O2 C8 H8A 133.4 . .
O1 C8 H8A 110.7 . .
C9 C8 H8A 110.7 . .
O2 C8 H8B 85.5 . .
O1 C8 H8B 110.7 . .
C9 C8 H8B 110.7 . .
H8A C8 H8B 108.8 . .
C6 C9 C10 119.75(16) . .
C6 C9 C8 107.51(15) . .
C10 C9 C8 132.70(16) . .
N1 C10 C9 120.87(15) . .
N1 C10 C11 115.60(14) . .
C9 C10 C11 123.49(15) . .
C12 C11 C16 118.24(17) . .
C12 C11 C10 122.91(17) . .
C16 C11 C10 118.86(17) . .
C13 C12 C11 120.8(2) . .
C13 C12 H12 119.6 . .
C11 C12 H12 119.6 . .
C14 C13 C12 119.3(2) . .
C14 C13 H13 120.4 . .
C12 C13 H13 120.4 . .
C15 C14 C13 121.30(18) . .
C15 C14 Cl1 119.46(17) . .
C13 C14 Cl1 119.24(17) . .
C14 C15 C16 119.3(2) . .
C14 C15 H15 120.4 . .
C16 C15 H15 120.4 . .
C15 C16 C11 121.1(2) . .
C15 C16 H16 119.4 . .
C11 C16 H16 119.4 . .

loop_
_geom_bond_atom_site_label_1
_geom_bond_atom_site_label_2
_geom_bond_distance
_geom_bond_site_symmetry_2
Cl1 C14 1.7418(19) .
O1 C7 1.423(7) .
O1 C8 1.445(6) .
O2 C8 1.438(10) .
O2 C7 1.496(17) .
N1 C5 1.328(2) .
N1 C10 1.355(2) .
C1 C5 1.523(2) .
C1 C5 1.523(2) 2_655
C1 C2 1.557(2) 2_655
C1 C2 1.557(2) .
C2 C3 1.515(3) .
C2 H2A 0.9900 .
C2 H2B 0.9900 .
C3 C4 1.491(3) .
C3 H3A 0.9900 .
C3 H3B 0.9900 .
C4 C6 1.385(3) .
C4 C5 1.394(2) .
C6 C9 1.386(3) .
C6 C7 1.497(2) .
C7 H7A 0.9900 .
C7 H7B 0.9900 .
C8 C9 1.514(3) .
C8 H8A 0.9900 .
C8 H8B 0.9900 .
C9 C10 1.396(2) .
C10 C11 1.490(2) .
C11 C12 1.396(3) .
C11 C16 1.397(3) .
C12 C13 1.389(3) .
C12 H12 0.9500 .
C13 C14 1.378(3) .
C13 H13 0.9500 .
C14 C15 1.376(3) .
C15 C16 1.382(3) .
C15 H15 0.9500 .
C16 H16 0.9500 .

loop_
_geom_torsion_atom_site_label_1
_geom_torsion_atom_site_label_2
_geom_torsion_atom_site_label_3
_geom_torsion_atom_site_label_4
_geom_torsion
_geom_torsion_site_symmetry_1
C5 C1 C2 C3 -11.4(2) .
C5 C1 C2 C3 106.49(17) 2_655
C2 C1 C2 C3 -135.64(17) 2_655
C1 C2 C3 C4 10.2(2) .
C2 C3 C4 C6 175.6(2) .
C2 C3 C4 C5 -4.8(2) .
C10 N1 C5 C4 2.5(2) .
C10 N1 C5 C1 -176.78(16) .
C6 C4 C5 N1 -2.3(3) .
C3 C4 C5 N1 178.04(17) .
C6 C4 C5 C1 177.06(16) .
C3 C4 C5 C1 -2.6(2) .
C5 C1 C5 N1 66.75(14) 2_655
C2 C1 C5 N1 -47.1(2) 2_655
C2 C1 C5 N1 -172.04(16) .
C5 C1 C5 C4 -112.60(14) 2_655
C2 C1 C5 C4 133.50(16) 2_655
C2 C1 C5 C4 8.61(19) .
C5 C4 C6 C9 -0.5(3) .
C3 C4 C6 C9 179.1(2) .
C5 C4 C6 C7 178.2(2) .
C3 C4 C6 C7 -2.2(4) .
C8 O1 C7 O2 -71.2(10) .
C8 O1 C7 C6 17(2) .
C8 O2 C7 O1 68.9(15) .
C8 O2 C7 C6 -29(3) .
C4 C6 C7 O1 169.4(12) .
C9 C6 C7 O1 -11.7(13) .
C4 C6 C7 O2 -162.2(17) .
C9 C6 C7 O2 16.6(17) .
C7 O2 C8 O1 -64.6(19) .
C7 O2 C8 C9 31(3) .
C7 O1 C8 O2 75.7(14) .
C7 O1 C8 C9 -16(2) .
C4 C6 C9 C10 2.9(3) .
C7 C6 C9 C10 -176.08(19) .
C4 C6 C9 C8 -179.13(19) .
C7 C6 C9 C8 1.9(2) .
O2 C8 C9 C6 -21(2) .
O1 C8 C9 C6 8.5(12) .
O2 C8 C9 C10 157(2) .
O1 C8 C9 C10 -173.9(12) .
C5 N1 C10 C9 0.1(2) .
C5 N1 C10 C11 -177.63(15) .
C6 C9 C10 N1 -2.8(3) .
C8 C9 C10 N1 179.9(2) .
C6 C9 C10 C11 174.82(18) .
C8 C9 C10 C11 -2.6(3) .
N1 C10 C11 C12 -152.81(16) .
C9 C10 C11 C12 29.5(3) .
N1 C10 C11 C16 27.4(2) .
C9 C10 C11 C16 -150.32(18) .
C16 C11 C12 C13 0.9(3) .
C10 C11 C12 C13 -178.96(17) .
C11 C12 C13 C14 0.4(3) .
C12 C13 C14 C15 -1.2(3) .
C12 C13 C14 Cl1 179.27(14) .
C13 C14 C15 C16 0.8(3) .
Cl1 C14 C15 C16 -179.69(15) .
C14 C15 C16 C11 0.5(3) .
C12 C11 C16 C15 -1.3(3) .
C10 C11 C16 C15 178.54(16) .
